data_4501261
loop_
_publ_author_name
'Vaughn, Shae Anne'
'Severance, Rachel C.'
'Smith, Mark D.'
'zur Loye, Hans-Conrad'

_publ_section_title
;
 Crystal Growth, Structural Motifs, and Optical Properties of Molecular
 and Polymeric Cerium Halide Materials
;
_journal_issue 11
_journal_name_full 'Crystal Growth &amp; Design'
_journal_page_first 5072
_journal_paper_doi 10.1021/cg200985m
_journal_volume 11
_journal_year 2011
_chemical_formula_moiety 'C16 H48 Br6 Ce2 O8'
_chemical_formula_sum 'C16 H48 Br6 Ce2 O8'
_chemical_formula_weight 1128.24
_chemical_name_systematic
; 
 ? 
;
_space_group_IT_number 14
_symmetry_cell_setting monoclinic
_symmetry_space_group_name_Hall '-P 2ybc'
_symmetry_space_group_name_H-M 'P 1 21/c 1'
_atom_sites_solution_hydrogens geom
_atom_sites_solution_primary direct
_atom_sites_solution_secondary difmap
_audit_creation_method SHELXL-97
_cell_angle_alpha 90.00
_cell_angle_beta 90.1990(10)
_cell_angle_gamma 90.00
_cell_formula_units_Z 2
_cell_length_a 9.6245(5)
_cell_length_b 14.2124(7)
_cell_length_c 12.7436(6)
_cell_measurement_reflns_used 9567
_cell_measurement_temperature 150(2)
_cell_measurement_theta_max 27.626
_cell_measurement_theta_min 2.556
_cell_volume 1743.15(15)
_computing_cell_refinement 'SAINT-Plus Version 6.45 (Bruker, 2001)'
_computing_data_collection 'SMART Version 5.625 (Bruker, 2001)'
_computing_data_reduction 'SAINT-Plus Version 6.45 (Bruker, 2001)'
_computing_molecular_graphics various
_computing_publication_material 'SHELXTL Version 6.14 (Bruker, 2000)'
_computing_structure_refinement 'SHELXL-97 (Sheldrick, 1997)'
_computing_structure_solution 'SHELXS-97 (Sheldrick, 1990)'
_diffrn_ambient_temperature 150(2)
_diffrn_measured_fraction_theta_full 0.999
_diffrn_measured_fraction_theta_max 0.999
_diffrn_measurement_device_type 'Bruker SMART APEX CCD diffractometer'
_diffrn_measurement_method 'omega scans'
_diffrn_radiation_monochromator graphite
_diffrn_radiation_source 'fine-focus sealed tube'
_diffrn_radiation_type MoK\a
_diffrn_radiation_wavelength 0.71073
_diffrn_reflns_av_R_equivalents 0.0458
_diffrn_reflns_av_sigmaI/netI 0.0282
_diffrn_reflns_limit_h_max 12
_diffrn_reflns_limit_h_min -12
_diffrn_reflns_limit_k_max 18
_diffrn_reflns_limit_k_min -18
_diffrn_reflns_limit_l_max 16
_diffrn_reflns_limit_l_min -16
_diffrn_reflns_number 27598
_diffrn_reflns_theta_full 27.65
_diffrn_reflns_theta_max 27.65
_diffrn_reflns_theta_min 2.12
_exptl_absorpt_coefficient_mu 9.486
_exptl_absorpt_correction_T_max 1.0000
_exptl_absorpt_correction_T_min 0.3967
_exptl_absorpt_correction_type multi-scan
_exptl_absorpt_process_details 'SADABS Version 2.05 (Bruker, 2001)'
_exptl_crystal_colour colorless
_exptl_crystal_density_diffrn 2.150
_exptl_crystal_density_method 'not measured'
_exptl_crystal_description plate
_exptl_crystal_F_000 1068
_exptl_crystal_size_max 0.24
_exptl_crystal_size_mid 0.20
_exptl_crystal_size_min 0.06
_refine_diff_density_max 1.038
_refine_diff_density_min -0.500
_refine_diff_density_rms 0.119
_refine_ls_extinction_method none
_refine_ls_goodness_of_fit_ref 1.024
_refine_ls_hydrogen_treatment mixed
_refine_ls_matrix_type full
_refine_ls_number_parameters 185
_refine_ls_number_reflns 4068
_refine_ls_number_restraints 6
_refine_ls_restrained_S_all 1.024
_refine_ls_R_factor_all 0.0318
_refine_ls_R_factor_gt 0.0245
_refine_ls_shift/su_max 0.001
_refine_ls_shift/su_mean 0.000
_refine_ls_structure_factor_coef Fsqd
_refine_ls_weighting_details 'calc w=1/[\s^2^(Fo^2^)+(0.0306P)^2^+0.8865P] where P=(Fo^2^+2Fc^2^)/3'
_refine_ls_weighting_scheme calc
_refine_ls_wR_factor_gt 0.0555
_refine_ls_wR_factor_ref 0.0583
_reflns_number_gt 3530
_reflns_number_total 4068
_reflns_threshold_expression >2sigma(I)
_cod_data_source_file cg200985m_si_002.cif
_cod_data_source_block sv3068as
_cod_depositor_comments
;
The following automatic conversions were performed:

'_symmetry_cell_setting' value 'Monoclinic' changed to 'monoclinic'
according to /home/saulius/struct/CIF-dictionaries/cif_core.dic
dictionary named 'cif_core.dic' version 2.4.1 from 2010-06-29.

Automatic conversion script
Id: cif_fix_values 1715 2011-07-08 13:25:40Z adriana 
;
_cod_original_sg_symbol_H-M 'P 21/c'
_cod_database_code 4501261

loop_
_symmetry_equiv_pos_as_xyz
'x, y, z'
'-x, y+1/2, -z+1/2'
'-x, -y, -z'
'x, -y-1/2, z-1/2'

loop_
_atom_site_label
_atom_site_type_symbol
_atom_site_fract_x
_atom_site_fract_y
_atom_site_fract_z
_atom_site_U_iso_or_equiv
_atom_site_adp_type
_atom_site_occupancy
_atom_site_symmetry_multiplicity
_atom_site_calc_flag
_atom_site_refinement_flags
_atom_site_disorder_assembly
_atom_site_disorder_group
Ce1 Ce 0.450562(18) 0.635262(13) 0.616393(13) 0.02140(6) Uani 1 1 d . . .
Br1 Br 0.38668(3) 0.54790(2) 0.38732(2) 0.02368(8) Uani 1 1 d . . .
Br2 Br 0.28310(4) 0.67283(3) 0.80571(3) 0.03684(10) Uani 1 1 d . . .
Br3 Br 0.66552(4) 0.70557(2) 0.47137(3) 0.02789(9) Uani 1 1 d . . .
C1 C 0.1277(4) 0.5114(3) 0.6145(3) 0.0399(9) Uani 1 1 d . . .
H1A H 0.1043 0.5088 0.5388 0.048 Uiso 1 1 calc R . .
H1B H 0.0953 0.5728 0.6419 0.048 Uiso 1 1 calc R . .
C2 C 0.0529(4) 0.4346(3) 0.6698(4) 0.0504(11) Uani 1 1 d . . .
H2A H 0.0822 0.3737 0.6414 0.076 Uiso 1 1 calc R . .
H2B H -0.0474 0.4423 0.6595 0.076 Uiso 1 1 calc R . .
H2C H 0.0747 0.4372 0.7449 0.076 Uiso 1 1 calc R . .
C3 C 0.7802(5) 0.6406(3) 0.7562(3) 0.0496(11) Uani 1 1 d . . .
H3A H 0.8190 0.7043 0.7674 0.059 Uiso 1 1 calc R . .
H3B H 0.8092 0.6185 0.6859 0.059 Uiso 1 1 calc R . .
C4 C 0.8337(5) 0.5758(4) 0.8375(4) 0.0603(13) Uani 1 1 d . . .
H4A H 0.8029 0.5970 0.9068 0.090 Uiso 1 1 calc R . .
H4B H 0.9355 0.5751 0.8354 0.090 Uiso 1 1 calc R . .
H4C H 0.7983 0.5122 0.8243 0.090 Uiso 1 1 calc R . .
C5 C 0.1792(4) 0.8030(3) 0.5694(3) 0.0453(11) Uani 1 1 d . . .
H5A H 0.2121 0.8618 0.5362 0.054 Uiso 1 1 calc R . .
H5B H 0.1913 0.8090 0.6463 0.054 Uiso 1 1 calc R . .
C6 C 0.0327(5) 0.7882(4) 0.5445(5) 0.0721(16) Uani 1 1 d . . .
H6A H 0.0223 0.7763 0.4692 0.108 Uiso 1 1 calc R . .
H6B H -0.0204 0.8445 0.5636 0.108 Uiso 1 1 calc R . .
H6C H -0.0022 0.7341 0.5840 0.108 Uiso 1 1 calc R . .
C7A C 0.5107(7) 0.8912(5) 0.6061(5) 0.0386(19) Uani 0.602(10) 1 d PD A 1
H7A1 H 0.4968 0.8769 0.5307 0.046 Uiso 0.602(10) 1 calc PR A 1
H7A2 H 0.4471 0.9430 0.6257 0.046 Uiso 0.602(10) 1 calc PR A 1
C8A C 0.6578(8) 0.9197(6) 0.6257(6) 0.051(2) Uani 0.602(10) 1 d PD A 1
H8A1 H 0.6711 0.9321 0.7007 0.076 Uiso 0.602(10) 1 calc PR A 1
H8A2 H 0.6787 0.9768 0.5855 0.076 Uiso 0.602(10) 1 calc PR A 1
H8A3 H 0.7201 0.8689 0.6037 0.076 Uiso 0.602(10) 1 calc PR A 1
C7B C 0.5973(8) 0.8739(6) 0.6591(7) 0.030(3) Uani 0.398(10) 1 d PD A 2
H7B1 H 0.6824 0.8420 0.6340 0.036 Uiso 0.398(10) 1 calc PR A 2
H7B2 H 0.6179 0.9059 0.7264 0.036 Uiso 0.398(10) 1 calc PR A 2
C8B C 0.5438(13) 0.9419(8) 0.5793(8) 0.044(3) Uani 0.398(10) 1 d PD A 2
H8B1 H 0.5151 0.9076 0.5161 0.066 Uiso 0.398(10) 1 calc PR A 2
H8B2 H 0.6173 0.9868 0.5614 0.066 Uiso 0.398(10) 1 calc PR A 2
H8B3 H 0.4640 0.9759 0.6081 0.066 Uiso 0.398(10) 1 calc PR A 2
O1 O 0.2764(2) 0.50540(18) 0.62685(18) 0.0257(5) Uani 1 1 d D . .
H1 H 0.304(4) 0.4551(19) 0.603(3) 0.041(13) Uiso 1 1 d D . .
O2 O 0.6274(3) 0.6441(2) 0.7617(2) 0.0405(7) Uani 1 1 d D . .
H2 H 0.607(6) 0.677(4) 0.814(3) 0.09(2) Uiso 1 1 d D . .
O3 O 0.2604(3) 0.72369(19) 0.53103(19) 0.0333(6) Uani 1 1 d D . .
H3 H 0.260(5) 0.729(3) 0.4668(15) 0.049(13) Uiso 1 1 d D . .
O4 O 0.4811(3) 0.80584(19) 0.6710(2) 0.0404(7) Uani 1 1 d D . .
H4 H 0.449(5) 0.822(4) 0.729(2) 0.079(18) Uiso 1 1 d D . .

loop_
_atom_site_aniso_label
_atom_site_aniso_U_11
_atom_site_aniso_U_22
_atom_site_aniso_U_33
_atom_site_aniso_U_23
_atom_site_aniso_U_13
_atom_site_aniso_U_12
Ce1 0.02584(10) 0.01930(10) 0.01909(10) -0.00059(7) 0.00444(7) 0.00001(7)
Br1 0.02769(16) 0.02274(17) 0.02062(15) -0.00111(13) -0.00009(12) 0.00227(13)
Br2 0.0515(2) 0.0346(2) 0.02460(18) -0.00724(15) 0.01573(16) -0.00885(17)
Br3 0.03433(18) 0.02363(18) 0.02577(17) -0.00245(14) 0.00960(13) -0.00477(14)
C1 0.0269(18) 0.052(3) 0.041(2) 0.005(2) -0.0044(16) -0.0041(17)
C2 0.037(2) 0.047(3) 0.068(3) -0.002(2) 0.020(2) -0.003(2)
C3 0.050(2) 0.052(3) 0.047(2) -0.020(2) -0.004(2) 0.004(2)
C4 0.059(3) 0.072(4) 0.050(3) -0.006(3) 0.002(2) 0.017(3)
C5 0.054(3) 0.051(3) 0.031(2) 0.0039(19) 0.0058(18) 0.020(2)
C6 0.054(3) 0.088(4) 0.074(4) 0.007(3) 0.009(3) 0.017(3)
C7A 0.055(5) 0.025(4) 0.036(4) -0.001(3) 0.008(3) 0.003(3)
C8A 0.068(5) 0.038(4) 0.046(4) -0.020(4) 0.018(4) -0.018(4)
C7B 0.030(5) 0.028(5) 0.033(5) -0.006(4) 0.008(4) -0.013(4)
C8B 0.060(8) 0.026(6) 0.046(7) 0.002(5) 0.003(5) -0.001(5)
O1 0.0268(12) 0.0251(13) 0.0253(12) -0.0028(10) 0.0038(9) 0.0002(10)
O2 0.0379(15) 0.0445(17) 0.0389(15) -0.0168(14) -0.0061(12) 0.0083(13)
O3 0.0441(15) 0.0338(15) 0.0220(12) 0.0029(11) 0.0057(11) 0.0172(12)
O4 0.0550(17) 0.0236(14) 0.0428(16) -0.0080(12) 0.0238(14) -0.0095(12)

loop_
_atom_type_symbol
_atom_type_description
_atom_type_scat_dispersion_real
_atom_type_scat_dispersion_imag
_atom_type_scat_source
C C 0.0033 0.0016 'International Tables Vol C Tables 4.2.6.8 and 6.1.1.4'
H H 0.0000 0.0000 'International Tables Vol C Tables 4.2.6.8 and 6.1.1.4'
O O 0.0106 0.0060 'International Tables Vol C Tables 4.2.6.8 and 6.1.1.4'
Br Br -0.2901 2.4595 'International Tables Vol C Tables 4.2.6.8 and 6.1.1.4'
Ce Ce -0.2486 2.6331 'International Tables Vol C Tables 4.2.6.8 and 6.1.1.4'

loop_
_geom_angle_atom_site_label_1
_geom_angle_atom_site_label_2
_geom_angle_atom_site_label_3
_geom_angle
_geom_angle_site_symmetry_1
_geom_angle_site_symmetry_3
O3 Ce1 O1 84.43(9) . .
O3 Ce1 O2 142.92(9) . .
O1 Ce1 O2 116.79(9) . .
O3 Ce1 O4 73.72(10) . .
O1 Ce1 O4 140.20(8) . .
O2 Ce1 O4 70.91(10) . .
O3 Ce1 Br3 94.13(6) . .
O1 Ce1 Br3 139.06(5) . .
O2 Ce1 Br3 88.28(7) . .
O4 Ce1 Br3 76.56(6) . .
O3 Ce1 Br2 82.08(6) . .
O1 Ce1 Br2 73.85(5) . .
O2 Ce1 Br2 76.08(7) . .
O4 Ce1 Br2 70.54(6) . .
Br3 Ce1 Br2 146.634(12) . .
O3 Ce1 Br1 144.14(6) . 3_666
O1 Ce1 Br1 73.37(6) . 3_666
O2 Ce1 Br1 72.95(7) . 3_666
O4 Ce1 Br1 139.74(7) . 3_666
Br3 Ce1 Br1 85.287(11) . 3_666
Br2 Ce1 Br1 116.758(12) . 3_666
O3 Ce1 Br1 70.06(6) . .
O1 Ce1 Br1 68.80(5) . .
O2 Ce1 Br1 144.23(6) . .
O4 Ce1 Br1 129.51(7) . .
Br3 Ce1 Br1 72.300(10) . .
Br2 Ce1 Br1 134.821(12) . .
Br1 Ce1 Br1 75.704(10) 3_666 .
Ce1 Br1 Ce1 104.295(10) 3_666 .
O1 C1 C2 112.7(3) . .
O1 C1 H1A 109.0 . .
C2 C1 H1A 109.0 . .
O1 C1 H1B 109.0 . .
C2 C1 H1B 109.0 . .
H1A C1 H1B 107.8 . .
C1 C2 H2A 109.5 . .
C1 C2 H2B 109.5 . .
H2A C2 H2B 109.5 . .
C1 C2 H2C 109.5 . .
H2A C2 H2C 109.5 . .
H2B C2 H2C 109.5 . .
O2 C3 C4 109.5(4) . .
O2 C3 H3A 109.8 . .
C4 C3 H3A 109.8 . .
O2 C3 H3B 109.8 . .
C4 C3 H3B 109.8 . .
H3A C3 H3B 108.2 . .
C3 C4 H4A 109.5 . .
C3 C4 H4B 109.5 . .
H4A C4 H4B 109.5 . .
C3 C4 H4C 109.5 . .
H4A C4 H4C 109.5 . .
H4B C4 H4C 109.5 . .
O3 C5 C6 109.6(4) . .
O3 C5 H5A 109.8 . .
C6 C5 H5A 109.8 . .
O3 C5 H5B 109.8 . .
C6 C5 H5B 109.8 . .
H5A C5 H5B 108.2 . .
C5 C6 H6A 109.5 . .
C5 C6 H6B 109.5 . .
H6A C6 H6B 109.5 . .
C5 C6 H6C 109.5 . .
H6A C6 H6C 109.5 . .
H6B C6 H6C 109.5 . .
C8A C7A O4 108.0(6) . .
C8A C7A H7A1 110.1 . .
O4 C7A H7A1 110.1 . .
C8A C7A H7A2 110.1 . .
O4 C7A H7A2 110.1 . .
H7A1 C7A H7A2 108.4 . .
O4 C7B C8B 103.5(7) . .
O4 C7B H7B1 111.1 . .
C8B C7B H7B1 111.1 . .
O4 C7B H7B2 111.1 . .
C8B C7B H7B2 111.1 . .
H7B1 C7B H7B2 109.0 . .
C7B C8B H8B1 109.5 . .
C7B C8B H8B2 109.5 . .
H8B1 C8B H8B2 109.5 . .
C7B C8B H8B3 109.5 . .
H8B1 C8B H8B3 109.5 . .
H8B2 C8B H8B3 109.5 . .
C1 O1 Ce1 128.1(2) . .
C1 O1 H1 110(3) . .
Ce1 O1 H1 114(3) . .
C3 O2 Ce1 129.5(2) . .
C3 O2 H2 107(4) . .
Ce1 O2 H2 117(4) . .
C5 O3 Ce1 130.0(2) . .
C5 O3 H3 105(3) . .
Ce1 O3 H3 119(3) . .
C7B O4 Ce1 132.8(4) . .
C7A O4 Ce1 130.2(3) . .
C7B O4 H4 101(4) . .
C7A O4 H4 110(4) . .
Ce1 O4 H4 117(4) . .

loop_
_geom_bond_atom_site_label_1
_geom_bond_atom_site_label_2
_geom_bond_distance
_geom_bond_site_symmetry_2
Ce1 O3 2.470(2) .
Ce1 O1 2.497(2) .
Ce1 O2 2.514(3) .
Ce1 O4 2.539(3) .
Ce1 Br3 2.9531(4) .
Ce1 Br2 2.9547(4) .
Ce1 Br1 3.0386(4) 3_666
Ce1 Br1 3.2294(4) .
Br1 Ce1 3.0386(4) 3_666
C1 O1 1.442(4) .
C1 C2 1.486(6) .
C1 H1A 0.9900 .
C1 H1B 0.9900 .
C2 H2A 0.9800 .
C2 H2B 0.9800 .
C2 H2C 0.9800 .
C3 O2 1.473(5) .
C3 C4 1.478(7) .
C3 H3A 0.9900 .
C3 H3B 0.9900 .
C4 H4A 0.9800 .
C4 H4B 0.9800 .
C4 H4C 0.9800 .
C5 O3 1.456(5) .
C5 C6 1.460(7) .
C5 H5A 0.9900 .
C5 H5B 0.9900 .
C6 H6A 0.9800 .
C6 H6B 0.9800 .
C6 H6C 0.9800 .
C7A C8A 1.492(8) .
C7A O4 1.497(7) .
C7A H7A1 0.9900 .
C7A H7A2 0.9900 .
C8A H8A1 0.9800 .
C8A H8A2 0.9800 .
C8A H8A3 0.9800 .
C7B O4 1.486(7) .
C7B C8B 1.493(9) .
C7B H7B1 0.9900 .
C7B H7B2 0.9900 .
C8B H8B1 0.9800 .
C8B H8B2 0.9800 .
C8B H8B3 0.9800 .
O1 H1 0.824(19) .
O2 H2 0.835(19) .
O3 H3 0.823(19) .
O4 H4 0.841(19) .

loop_
_geom_hbond_atom_site_label_D
_geom_hbond_atom_site_label_H
_geom_hbond_atom_site_label_A
_geom_hbond_distance_DH
_geom_hbond_distance_HA
_geom_hbond_distance_DA
_geom_hbond_angle_DHA
_geom_hbond_site_symmetry_A
O1 H1 Br3 0.824(19) 2.49(2) 3.298(3) 168(4) 3_666
O2 H2 Br3 0.835(19) 2.67(3) 3.439(3) 153(5) 4_576
O4 H4 Br1 0.841(19) 2.80(3) 3.573(3) 154(5) 4_576
O3 H3 Br2 0.823(19) 2.49(3) 3.234(2) 151(4) 4_575

loop_
_geom_torsion_atom_site_label_1
_geom_torsion_atom_site_label_2
_geom_torsion_atom_site_label_3
_geom_torsion_atom_site_label_4
_geom_torsion
_geom_torsion_site_symmetry_1
_geom_torsion_site_symmetry_4
O3 Ce1 Br1 Ce1 -169.13(7) . 3_666
O1 Ce1 Br1 Ce1 -77.42(6) . 3_666
O2 Ce1 Br1 Ce1 29.36(13) . 3_666
O4 Ce1 Br1 Ce1 144.15(8) . 3_666
Br3 Ce1 Br1 Ce1 89.560(12) . 3_666
Br2 Ce1 Br1 Ce1 -113.690(17) . 3_666
Br1 Ce1 Br1 Ce1 0.000(1) 3_666 3_666
C2 C1 O1 Ce1 -154.6(3) . .
O3 Ce1 O1 C1 -16.2(3) . .
O2 Ce1 O1 C1 131.9(3) . .
O4 Ce1 O1 C1 40.0(3) . .
Br3 Ce1 O1 C1 -106.1(3) . .
Br2 Ce1 O1 C1 67.1(3) . .
Br1 Ce1 O1 C1 -167.7(3) 3_666 .
Br1 Ce1 O1 C1 -87.0(3) . .
C4 C3 O2 Ce1 -134.1(3) . .
O3 Ce1 O2 C3 -119.2(3) . .
O1 Ce1 O2 C3 121.6(3) . .
O4 Ce1 O2 C3 -101.0(3) . .
Br3 Ce1 O2 C3 -24.7(3) . .
Br2 Ce1 O2 C3 -174.9(3) . .
Br1 Ce1 O2 C3 60.9(3) 3_666 .
Br1 Ce1 O2 C3 31.1(4) . .
C6 C5 O3 Ce1 -136.3(3) . .
O1 Ce1 O3 C5 109.6(3) . .
O2 Ce1 O3 C5 -18.9(4) . .
O4 Ce1 O3 C5 -36.8(3) . .
Br3 Ce1 O3 C5 -111.5(3) . .
Br2 Ce1 O3 C5 35.2(3) . .
Br1 Ce1 O3 C5 160.8(3) 3_666 .
Br1 Ce1 O3 C5 179.0(3) . .
C8B C7B O4 C7A 1.8(6) . .
C8B C7B O4 Ce1 109.2(7) . .
C8A C7A O4 C7B 6.5(6) . .
C8A C7A O4 Ce1 -107.1(5) . .
O3 Ce1 O4 C7B -121.8(5) . .
O1 Ce1 O4 C7B 178.7(5) . .
O2 Ce1 O4 C7B 69.5(5) . .
Br3 Ce1 O4 C7B -23.4(5) . .
Br2 Ce1 O4 C7B 151.0(5) . .
Br1 Ce1 O4 C7B 42.2(5) 3_666 .
Br1 Ce1 O4 C7B -76.4(5) . .
O3 Ce1 O4 C7A -63.0(4) . .
O1 Ce1 O4 C7A -122.4(4) . .
O2 Ce1 O4 C7A 128.3(4) . .
Br3 Ce1 O4 C7A 35.4(4) . .
Br2 Ce1 O4 C7A -150.2(4) . .
Br1 Ce1 O4 C7A 101.1(4) 3_666 .
Br1 Ce1 O4 C7A -17.5(4) . .
